data_7049561
loop_
_publ_author_name
'Shen, Kaiji'
'Diskin-Posner, Yael'
'Shimon, Linda J. W.'
'Leitus, Gregory'
'Carmieli, Raanan'
'Neumann, Ronny'

_publ_section_title
;
 Aerobic oxygenation catalyzed by first row transition metal complexes
 coordinated by tetradentate mono-carbon bridged bis-phenanthroline
 ligands: intra- versus intermolecular carbon-hydrogen bond activation.
;
_journal_issue 19
_journal_name_full 'Dalton transactions (Cambridge, England : 2003)'
_journal_page_first 6396
_journal_page_last 6407
_journal_paper_doi 10.1039/c9dt00828d
_journal_volume 48
_journal_year 2019
_chemical_formula_moiety 'C29 H28 Co N4 O2, 2(F6 P), H2 O, C2 H3 N'
_chemical_formula_sum 'C31 H33 Co F12 N5 O3 P2'
_chemical_formula_weight 872.49
_space_group_crystal_system triclinic
_space_group_IT_number 2
_space_group_name_Hall '-P 1'
_space_group_name_H-M_alt 'P -1'
_symmetry_space_group_name_Hall '-P 1'
_symmetry_space_group_name_H-M 'P -1'
_atom_sites_solution_hydrogens mixed
_audit_creation_method SHELXL-2014/7
_audit_update_record
;
2018-12-02 deposited with the CCDC.    2019-04-03 downloaded from the CCDC.
;
_cell_angle_alpha 100.6690(10)
_cell_angle_beta 97.5570(10)
_cell_angle_gamma 111.0390(10)
_cell_formula_units_Z 2
_cell_length_a 9.6288(2)
_cell_length_b 12.0061(2)
_cell_length_c 16.9177(2)
_cell_measurement_reflns_used 21498
_cell_measurement_temperature 100(2)
_cell_measurement_theta_max 79.5480
_cell_measurement_theta_min 4.3190
_cell_volume 1751.54(5)
_computing_cell_refinement 'CrysAlisPro 1.171.39.4c (Rigaku OD, 2015)'
_computing_data_collection 'CrysAlisPro 1.171.39.4c (Rigaku OD, 2015)'
_computing_data_reduction 'CrysAlisPro 1.171.39.4c (Rigaku OD, 2015)'
_computing_structure_refinement 'SHELXL-2014/7 (Sheldrick, 2014)'
_computing_structure_solution 'ShelXT (Sheldrick, 2015)'
_diffrn_ambient_temperature 100(2)
_diffrn_measured_fraction_theta_full 0.997
_diffrn_measured_fraction_theta_max 0.997
_diffrn_measurement_device_type 'XtaLAB Pro: Kappa dual home/near'
_diffrn_measurement_method '\w scans'
_diffrn_radiation_type CuK\a
_diffrn_radiation_wavelength 1.54184
_diffrn_reflns_av_R_equivalents 0.0768
_diffrn_reflns_av_unetI/netI 0.0372
_diffrn_reflns_Laue_measured_fraction_full 0.997
_diffrn_reflns_Laue_measured_fraction_max 0.997
_diffrn_reflns_limit_h_max 11
_diffrn_reflns_limit_h_min -11
_diffrn_reflns_limit_k_max 14
_diffrn_reflns_limit_k_min -14
_diffrn_reflns_limit_l_max 20
_diffrn_reflns_limit_l_min -20
_diffrn_reflns_number 49522
_diffrn_reflns_point_group_measured_fraction_full 0.997
_diffrn_reflns_point_group_measured_fraction_max 0.997
_diffrn_reflns_theta_full 67.684
_diffrn_reflns_theta_max 72.129
_diffrn_reflns_theta_min 4.076
_exptl_absorpt_coefficient_mu 5.677
_exptl_absorpt_correction_T_max 0.996
_exptl_absorpt_correction_T_min 0.985
_exptl_absorpt_correction_type analytical
_exptl_absorpt_process_details
;
CrysAlisPro 1.171.39.4c (Rigaku Oxford Diffraction, 2015)
Analytical numeric absorption correction using a multifaceted crystal
            model based on expressions derived by R.C. Clark & J.S. Reid.
(Clark, R. C. & Reid, J. S. (1995). Acta Cryst. A51, 887-897)
Empirical absorption correction using spherical harmonics,
 implemented in SCALE3 ABSPACK scaling algorithm.
;
_exptl_crystal_colour colourless
_exptl_crystal_density_diffrn 1.654
_exptl_crystal_description plate
_exptl_crystal_F_000 886
_exptl_crystal_size_max 0.113
_exptl_crystal_size_mid 0.032
_exptl_crystal_size_min 0.022
_refine_diff_density_max 0.767
_refine_diff_density_min -0.417
_refine_diff_density_rms 0.071
_refine_ls_extinction_method none
_refine_ls_goodness_of_fit_ref 1.038
_refine_ls_hydrogen_treatment mixed
_refine_ls_matrix_type full
_refine_ls_number_parameters 519
_refine_ls_number_reflns 6878
_refine_ls_number_restraints 0
_refine_ls_restrained_S_all 1.038
_refine_ls_R_factor_all 0.0507
_refine_ls_R_factor_gt 0.0473
_refine_ls_shift/su_max 0.001
_refine_ls_shift/su_mean 0.000
_refine_ls_structure_factor_coef Fsqd
_refine_ls_weighting_details 'w=1/[\s^2^(Fo^2^)+(0.0775P)^2^+1.0332P] where P=(Fo^2^+2Fc^2^)/3'
_refine_ls_weighting_scheme calc
_refine_ls_wR_factor_gt 0.1258
_refine_ls_wR_factor_ref 0.1285
_reflns_Friedel_coverage 0.000
_reflns_number_gt 6357
_reflns_number_total 6878
_reflns_threshold_expression 'I > 2\s(I)'
_cod_data_source_file c9dt00828d2.cif
_cod_data_source_block compound1
_cod_depositor_comments 'Adding full bibliography for 7049557--7049569.cif.'
_cod_database_code 7049561
_shelx_shelxl_version_number 2014/7
_shelx_space_group_comment
;
The symmetry employed for this shelxl refinement is uniquely defined
by the following loop, which should always be used as a source of
symmetry information in preference to the above space-group names.
They are only intended as comments.
;
_shelx_estimated_absorpt_t_min 0.566
_shelx_estimated_absorpt_t_max 0.885

loop_
_space_group_symop_operation_xyz
'x, y, z'
'-x, -y, -z'

loop_
_atom_site_label
_atom_site_type_symbol
_atom_site_fract_x
_atom_site_fract_y
_atom_site_fract_z
_atom_site_U_iso_or_equiv
_atom_site_adp_type
_atom_site_occupancy
_atom_site_site_symmetry_order
_atom_site_calc_flag
_atom_site_refinement_flags_posn
_atom_site_refinement_flags_adp
_atom_site_refinement_flags_occupancy
_atom_site_disorder_assembly
_atom_site_disorder_group
Co1 Co 0.32270(4) 0.18984(3) 0.21335(2) 0.02526(12) Uani 1 1 d . . . . .
O1 O 0.1597(2) 0.08082(16) 0.09482(11) 0.0312(4) Uani 1 1 d . . . . .
H1A H 0.1217 0.1265 0.0725 0.047 Uiso 1 1 d R U . . .
H1B H 0.0846 0.0195 0.1026 0.047 Uiso 1 1 d R U . . .
O2 O 0.4715(2) 0.26424(17) 0.32820(11) 0.0322(4) Uani 1 1 d . . . . .
H2A H 0.4391 0.3092 0.3608 0.048 Uiso 1 1 d R U . . .
H2B H 0.499(6) 0.220(5) 0.360(3) 0.099(17) Uiso 1 1 d . . . . .
N1 N 0.4052(2) 0.04729(18) 0.19480(12) 0.0254(4) Uani 1 1 d . . . . .
N2 N 0.4850(2) 0.25750(17) 0.14443(12) 0.0257(4) Uani 1 1 d . . . . .
N3 N 0.2504(2) 0.33369(18) 0.20578(13) 0.0280(4) Uani 1 1 d . . . . .
N4 N 0.1301(2) 0.1381(2) 0.26793(14) 0.0318(5) Uani 1 1 d . . . . .
C1 C 0.3711(3) -0.0534(2) 0.22244(16) 0.0296(5) Uani 1 1 d . . . . .
H1 H 0.2973 -0.0686 0.2556 0.036 Uiso 1 1 calc R U . . .
C2 C 0.4381(3) -0.1390(2) 0.20526(17) 0.0332(6) Uani 1 1 d . . . . .
H2 H 0.4117 -0.2091 0.2274 0.040 Uiso 1 1 calc R U . . .
C3 C 0.5415(3) -0.1199(2) 0.15643(17) 0.0338(6) Uani 1 1 d . . . . .
H3 H 0.5879 -0.1769 0.1441 0.041 Uiso 1 1 calc R U . . .
C4 C 0.5795(3) -0.0154(2) 0.12436(16) 0.0305(5) Uani 1 1 d . . . . .
C5 C 0.5095(3) 0.0666(2) 0.14625(15) 0.0260(5) Uani 1 1 d . . . . .
C6 C 0.6838(3) 0.0092(3) 0.07013(17) 0.0348(6) Uani 1 1 d . . . . .
H6 H 0.7306 -0.0466 0.0548 0.042 Uiso 1 1 calc R U . . .
C7 C 0.7158(3) 0.1107(3) 0.04087(17) 0.0348(6) Uani 1 1 d . . . . .
H7 H 0.7831 0.1242 0.0041 0.042 Uiso 1 1 calc R U . . .
C8 C 0.6503(3) 0.1985(2) 0.06404(16) 0.0308(5) Uani 1 1 d . . . . .
C9 C 0.5476(3) 0.1767(2) 0.11648(15) 0.0260(5) Uani 1 1 d . . . . .
C10 C 0.6836(3) 0.3083(2) 0.03778(17) 0.0342(6) Uani 1 1 d . . . . .
H10 H 0.7505 0.3266 0.0011 0.041 Uiso 1 1 calc R U . . .
C11 C 0.6186(3) 0.3882(2) 0.06556(16) 0.0335(6) Uani 1 1 d . . . . .
H11 H 0.6396 0.4617 0.0475 0.040 Uiso 1 1 calc R U . . .
C12 C 0.5215(3) 0.3623(2) 0.12036(15) 0.0292(5) Uani 1 1 d . . . . .
C13 C 0.4748(3) 0.4626(2) 0.16198(16) 0.0313(5) Uani 1 1 d . . . . .
H13 H 0.4934 0.5249 0.1285 0.038 Uiso 1 1 calc R U . . .
C14 C 0.3123(3) 0.4279(2) 0.17297(16) 0.0305(5) Uani 1 1 d . . . . .
C15 C 0.2354(3) 0.5044(2) 0.15744(17) 0.0364(6) Uani 1 1 d . . . . .
H15 H 0.2784 0.5683 0.1312 0.044 Uiso 1 1 calc R U . . .
C16 C 0.0989(3) 0.4873(3) 0.17995(18) 0.0390(6) Uani 1 1 d . . . . .
H16 H 0.0481 0.5398 0.1703 0.047 Uiso 1 1 calc R U . . .
C17 C 0.0349(3) 0.3913(2) 0.21742(17) 0.0341(6) Uani 1 1 d . . . . .
C18 C 0.1130(3) 0.3138(2) 0.22650(16) 0.0301(5) Uani 1 1 d . . . . .
C19 C -0.1027(3) 0.3694(3) 0.24764(19) 0.0412(7) Uani 1 1 d . . . . .
H19 H -0.1553 0.4220 0.2425 0.049 Uiso 1 1 calc R U . . .
C20 C -0.1585(3) 0.2758(3) 0.28306(19) 0.0408(7) Uani 1 1 d . . . . .
H20 H -0.2493 0.2640 0.3028 0.049 Uiso 1 1 calc R U . . .
C21 C -0.0834(3) 0.1936(3) 0.29151(18) 0.0364(6) Uani 1 1 d . . . . .
C22 C 0.0510(3) 0.2121(2) 0.26235(16) 0.0304(5) Uani 1 1 d . . . . .
C23 C -0.1370(4) 0.0947(3) 0.3284(2) 0.0456(7) Uani 1 1 d . . . . .
H23 H -0.2279 0.0786 0.3487 0.055 Uiso 1 1 calc R U . . .
C24 C -0.0564(4) 0.0221(3) 0.3347(2) 0.0503(8) Uani 1 1 d . . . . .
H24 H -0.0899 -0.0443 0.3601 0.060 Uiso 1 1 calc R U . . .
C25 C 0.0752(4) 0.0466(3) 0.3034(2) 0.0434(7) Uani 1 1 d . . . . .
H25 H 0.1289 -0.0055 0.3078 0.052 Uiso 1 1 calc R U . . .
C28 C 0.5863(3) 0.5275(2) 0.24717(16) 0.0306(5) Uani 1 1 d . . . . .
H28A H 0.5723 0.4667 0.2809 0.037 Uiso 1 1 calc R U . . .
H28B H 0.6919 0.5533 0.2387 0.037 Uiso 1 1 calc R U . . .
C29 C 0.5676(3) 0.6399(2) 0.29559(17) 0.0328(5) Uani 1 1 d . . . . .
H29A H 0.5855 0.7028 0.2633 0.039 Uiso 1 1 calc R U . . .
H29B H 0.4618 0.6155 0.3036 0.039 Uiso 1 1 calc R U . . .
C30 C 0.6773(3) 0.6960(3) 0.37910(19) 0.0414(6) Uani 1 1 d . . . . .
H30A H 0.7830 0.7249 0.3707 0.050 Uiso 1 1 calc R U . . .
H30B H 0.6640 0.6313 0.4096 0.050 Uiso 1 1 calc R U . . .
C31 C 0.6547(4) 0.8033(3) 0.4310(2) 0.0510(8) Uani 1 1 d . . . . .
H31A H 0.6627 0.8661 0.4001 0.076 Uiso 1 1 calc R U . . .
H31B H 0.7330 0.8392 0.4821 0.076 Uiso 1 1 calc R U . . .
H31C H 0.5536 0.7738 0.4441 0.076 Uiso 1 1 calc R U . . .
P2 P 0.09481(7) 0.26763(6) -0.07398(4) 0.03065(16) Uani 1 1 d . . . . .
F7 F 0.05999(19) 0.22680(15) 0.01016(10) 0.0423(4) Uani 1 1 d . . . . .
F8 F 0.27223(19) 0.30923(17) -0.03863(12) 0.0501(4) Uani 1 1 d . . . . .
F9 F 0.1054(2) 0.40111(15) -0.03310(12) 0.0493(4) Uani 1 1 d . . . . .
F10 F 0.1299(2) 0.30669(18) -0.15537(11) 0.0516(5) Uani 1 1 d . . . . .
F11 F -0.0834(2) 0.22296(19) -0.10693(12) 0.0539(5) Uani 1 1 d . . . . .
F12 F 0.0827(2) 0.13064(16) -0.11220(13) 0.0573(5) Uani 1 1 d . . . . .
P1 P 0.84016(8) 0.24144(6) 0.60559(4) 0.03560(17) Uani 1 1 d . . . . .
F1 F 0.8163(4) 0.2517(3) 0.51208(16) 0.0593(9) Uani 0.751(5) 1 d . . P A 1
F1A F 0.7476(11) 0.2761(8) 0.5385(6) 0.056(2) Uiso 0.249(5) 1 d . . P A 2
F2 F 0.7485(3) 0.3280(3) 0.6241(2) 0.0646(9) Uani 0.751(5) 1 d . . P A 1
F2A F 0.7524(10) 0.2766(8) 0.6675(5) 0.059(2) Uiso 0.249(5) 1 d . . P A 2
F3 F 0.6871(3) 0.1170(2) 0.57946(14) 0.0739(7) Uani 1 1 d . . . . .
F4 F 0.8563(4) 0.2326(3) 0.69844(18) 0.0789(13) Uani 0.751(5) 1 d . . P A 1
F4A F 0.9284(9) 0.1973(8) 0.5385(5) 0.049(2) Uiso 0.249(5) 1 d . . P A 2
F5 F 0.9268(3) 0.1565(3) 0.5865(3) 0.0766(12) Uani 0.751(5) 1 d . . P A 1
F5A F 0.9312(10) 0.2008(7) 0.6705(5) 0.052(2) Uiso 0.249(5) 1 d . . P A 2
F6 F 0.9881(2) 0.36465(16) 0.62962(11) 0.0489(4) Uani 1 1 d . . . . .
O3 O 0.5367(2) 0.10136(18) 0.40115(13) 0.0380(4) Uani 1 1 d G . . . .
H3A H 0.4658 0.0419 0.4107 0.057 Uiso 1 1 d G U . . .
H3B H 0.612(5) 0.130(3) 0.447(2) 0.055(10) Uiso 1 1 d . . . . .
N5 N 0.3576(3) 0.4165(3) 0.41630(16) 0.0488(6) Uani 1 1 d . . . . .
C26 C 0.2689(4) 0.4388(3) 0.44611(19) 0.0415(6) Uani 1 1 d . . . . .
C27 C 0.1541(4) 0.4642(4) 0.4831(3) 0.0593(9) Uani 1 1 d . . . . .
H27A H 0.0976 0.4944 0.4458 0.089 Uiso 1 1 calc R U . . .
H27B H 0.2025 0.5271 0.5353 0.089 Uiso 1 1 calc R U . . .
H27C H 0.0838 0.3886 0.4933 0.089 Uiso 1 1 calc R U . . .

loop_
_atom_site_aniso_label
_atom_site_aniso_U_11
_atom_site_aniso_U_22
_atom_site_aniso_U_33
_atom_site_aniso_U_23
_atom_site_aniso_U_13
_atom_site_aniso_U_12
Co1 0.0224(2) 0.0234(2) 0.0360(2) 0.00970(15) 0.01042(16) 0.01344(16)
O1 0.0278(9) 0.0264(8) 0.0423(10) 0.0111(7) 0.0083(7) 0.0126(7)
O2 0.0312(10) 0.0328(9) 0.0364(9) 0.0090(7) 0.0094(7) 0.0162(8)
N1 0.0221(10) 0.0231(9) 0.0343(10) 0.0085(8) 0.0077(8) 0.0115(8)
N2 0.0210(10) 0.0224(9) 0.0349(10) 0.0072(8) 0.0084(8) 0.0093(8)
N3 0.0238(11) 0.0246(9) 0.0374(11) 0.0057(8) 0.0058(8) 0.0129(8)
N4 0.0254(11) 0.0328(11) 0.0446(12) 0.0122(9) 0.0145(9) 0.0164(9)
C1 0.0283(13) 0.0264(11) 0.0399(13) 0.0108(10) 0.0109(10) 0.0151(10)
C2 0.0341(14) 0.0270(12) 0.0442(14) 0.0121(10) 0.0094(11) 0.0166(11)
C3 0.0319(14) 0.0307(12) 0.0441(14) 0.0070(11) 0.0083(11) 0.0197(11)
C4 0.0273(13) 0.0286(12) 0.0377(13) 0.0055(10) 0.0066(10) 0.0150(10)
C5 0.0218(12) 0.0248(11) 0.0331(12) 0.0059(9) 0.0076(9) 0.0113(9)
C6 0.0261(13) 0.0384(14) 0.0450(14) 0.0066(11) 0.0114(11) 0.0192(11)
C7 0.0267(14) 0.0394(14) 0.0419(14) 0.0072(11) 0.0162(11) 0.0157(11)
C8 0.0258(13) 0.0299(12) 0.0351(12) 0.0060(10) 0.0089(10) 0.0092(10)
C9 0.0215(12) 0.0250(11) 0.0332(12) 0.0063(9) 0.0081(9) 0.0107(9)
C10 0.0287(14) 0.0359(13) 0.0383(13) 0.0116(11) 0.0137(11) 0.0096(11)
C11 0.0340(14) 0.0270(12) 0.0375(13) 0.0106(10) 0.0075(11) 0.0086(10)
C12 0.0253(13) 0.0245(11) 0.0369(13) 0.0088(9) 0.0057(10) 0.0086(10)
C13 0.0329(14) 0.0245(11) 0.0422(14) 0.0138(10) 0.0096(11) 0.0145(10)
C14 0.0307(14) 0.0239(11) 0.0373(13) 0.0058(9) 0.0011(10) 0.0142(10)
C15 0.0377(15) 0.0258(12) 0.0438(14) 0.0067(10) -0.0018(12) 0.0150(11)
C16 0.0361(15) 0.0326(13) 0.0499(15) 0.0037(11) -0.0033(12) 0.0231(12)
C17 0.0275(13) 0.0319(13) 0.0429(14) 0.0003(11) -0.0011(11) 0.0190(11)
C18 0.0256(13) 0.0283(12) 0.0375(13) 0.0025(10) 0.0032(10) 0.0160(10)
C19 0.0302(15) 0.0408(15) 0.0526(16) -0.0028(12) -0.0021(12) 0.0246(12)
C20 0.0219(13) 0.0473(16) 0.0511(16) -0.0025(13) 0.0060(11) 0.0190(12)
C21 0.0254(13) 0.0378(14) 0.0452(14) 0.0028(11) 0.0079(11) 0.0152(11)
C22 0.0229(12) 0.0330(12) 0.0375(13) 0.0036(10) 0.0062(10) 0.0161(10)
C23 0.0329(16) 0.0526(17) 0.0590(18) 0.0147(14) 0.0228(14) 0.0209(14)
C24 0.0433(18) 0.0525(18) 0.076(2) 0.0320(16) 0.0351(16) 0.0267(15)
C25 0.0374(16) 0.0448(16) 0.0654(19) 0.0263(14) 0.0284(14) 0.0243(13)
C28 0.0265(13) 0.0251(11) 0.0433(14) 0.0105(10) 0.0085(10) 0.0123(10)
C29 0.0279(13) 0.0294(12) 0.0463(14) 0.0106(11) 0.0101(11) 0.0161(10)
C30 0.0322(15) 0.0376(14) 0.0520(16) 0.0039(12) 0.0043(12) 0.0163(12)
C31 0.0373(17) 0.0527(18) 0.0559(18) -0.0035(15) 0.0102(14) 0.0181(14)
P2 0.0237(3) 0.0276(3) 0.0417(4) 0.0137(3) 0.0072(3) 0.0089(2)
F7 0.0378(9) 0.0433(9) 0.0502(9) 0.0240(7) 0.0111(7) 0.0144(7)
F8 0.0243(9) 0.0553(10) 0.0719(12) 0.0244(9) 0.0069(8) 0.0141(8)
F9 0.0564(12) 0.0329(8) 0.0689(11) 0.0197(8) 0.0275(9) 0.0214(8)
F10 0.0456(11) 0.0594(11) 0.0489(10) 0.0240(8) 0.0164(8) 0.0124(9)
F11 0.0264(9) 0.0757(13) 0.0577(11) 0.0281(10) 0.0047(8) 0.0138(9)
F12 0.0591(12) 0.0318(9) 0.0799(13) 0.0084(8) 0.0311(10) 0.0138(8)
P1 0.0285(4) 0.0348(3) 0.0442(4) 0.0157(3) 0.0094(3) 0.0099(3)
F1 0.0629(19) 0.0530(15) 0.0425(13) 0.0150(11) 0.0070(12) 0.0004(13)
F2 0.0433(16) 0.0654(17) 0.094(2) 0.0150(16) 0.0271(14) 0.0303(13)
F3 0.0555(13) 0.0638(13) 0.0694(13) 0.0257(11) 0.0045(10) -0.0158(10)
F4 0.085(3) 0.0651(19) 0.0538(16) 0.0319(14) 0.0011(16) -0.0118(17)
F5 0.0460(17) 0.0435(15) 0.138(3) 0.0097(17) 0.0076(17) 0.0261(13)
F6 0.0423(10) 0.0382(9) 0.0547(10) 0.0125(8) 0.0086(8) 0.0029(8)
O3 0.0351(11) 0.0401(10) 0.0424(10) 0.0154(8) 0.0073(9) 0.0168(9)
N5 0.0528(17) 0.0553(16) 0.0465(14) 0.0066(12) 0.0141(12) 0.0326(14)
C26 0.0424(17) 0.0394(15) 0.0500(16) 0.0144(12) 0.0124(13) 0.0220(13)
C27 0.059(2) 0.071(2) 0.082(2) 0.044(2) 0.040(2) 0.0439(19)

loop_
_atom_type_symbol
_atom_type_description
_atom_type_scat_dispersion_real
_atom_type_scat_dispersion_imag
_atom_type_scat_source
C C 0.0181 0.0091 'International Tables Vol C Tables 4.2.6.8 and 6.1.1.4'
H H 0.0000 0.0000 'International Tables Vol C Tables 4.2.6.8 and 6.1.1.4'
N N 0.0311 0.0180 'International Tables Vol C Tables 4.2.6.8 and 6.1.1.4'
F F 0.0727 0.0534 'International Tables Vol C Tables 4.2.6.8 and 6.1.1.4'
P P 0.2955 0.4335 'International Tables Vol C Tables 4.2.6.8 and 6.1.1.4'
Co Co -2.3653 3.6143 'International Tables Vol C Tables 4.2.6.8 and 6.1.1.4'
O O 0.0492 0.0322 'International Tables Vol C Tables 4.2.6.8 and 6.1.1.4'

loop_
_geom_angle_atom_site_label_1
_geom_angle_atom_site_label_2
_geom_angle_atom_site_label_3
_geom_angle
O2 Co1 N2 96.58(8)
O2 Co1 N3 100.10(8)
N2 Co1 N3 89.88(8)
O2 Co1 N1 88.08(8)
N2 Co1 N1 79.49(8)
N3 Co1 N1 167.31(8)
O2 Co1 N4 91.71(8)
N2 Co1 N4 167.30(8)
N3 Co1 N4 79.18(8)
N1 Co1 N4 110.48(8)
O2 Co1 O1 170.61(7)
N2 Co1 O1 87.48(7)
N3 Co1 O1 88.34(7)
N1 Co1 O1 84.33(7)
N4 Co1 O1 85.80(8)
Co1 O1 H1A 110.8
Co1 O1 H1B 110.4
H1A O1 H1B 108.1
Co1 O2 H2A 110.1
Co1 O2 H2B 125(3)
H2A O2 H2B 103.5
C1 N1 C5 117.5(2)
C1 N1 Co1 130.38(17)
C5 N1 Co1 112.14(15)
C12 N2 C9 118.8(2)
C12 N2 Co1 127.64(17)
C9 N2 Co1 113.26(15)
C14 N3 C18 119.2(2)
C14 N3 Co1 127.03(18)
C18 N3 Co1 112.98(16)
C25 N4 C22 117.1(2)
C25 N4 Co1 130.70(19)
C22 N4 Co1 112.23(17)
N1 C1 C2 123.4(2)
N1 C1 H1 118.3
C2 C1 H1 118.3
C3 C2 C1 119.0(2)
C3 C2 H2 120.5
C1 C2 H2 120.5
C2 C3 C4 119.7(2)
C2 C3 H3 120.2
C4 C3 H3 120.2
C5 C4 C3 117.5(2)
C5 C4 C6 119.5(2)
C3 C4 C6 123.1(2)
N1 C5 C4 122.9(2)
N1 C5 C9 117.6(2)
C4 C5 C9 119.5(2)
C7 C6 C4 120.6(2)
C7 C6 H6 119.7
C4 C6 H6 119.7
C6 C7 C8 121.4(2)
C6 C7 H7 119.3
C8 C7 H7 119.3
C9 C8 C10 116.8(2)
C9 C8 C7 119.2(2)
C10 C8 C7 124.0(2)
N2 C9 C8 123.2(2)
N2 C9 C5 117.0(2)
C8 C9 C5 119.7(2)
C11 C10 C8 119.4(2)
C11 C10 H10 120.3
C8 C10 H10 120.3
C10 C11 C12 120.5(2)
C10 C11 H11 119.7
C12 C11 H11 119.7
N2 C12 C11 121.1(2)
N2 C12 C13 119.3(2)
C11 C12 C13 119.0(2)
C14 C13 C12 118.9(2)
C14 C13 C28 109.4(2)
C12 C13 C28 107.1(2)
C14 C13 H13 106.9
C12 C13 H13 106.9
C28 C13 H13 106.9
N3 C14 C15 120.8(3)
N3 C14 C13 119.5(2)
C15 C14 C13 119.3(2)
C16 C15 C14 120.5(3)
C16 C15 H15 119.8
C14 C15 H15 119.8
C15 C16 C17 119.3(2)
C15 C16 H16 120.3
C17 C16 H16 120.3
C16 C17 C18 117.2(3)
C16 C17 C19 124.0(2)
C18 C17 C19 118.7(3)
N3 C18 C17 122.7(2)
N3 C18 C22 117.4(2)
C17 C18 C22 119.8(2)
C20 C19 C17 121.3(3)
C20 C19 H19 119.3
C17 C19 H19 119.3
C19 C20 C21 121.2(3)
C19 C20 H20 119.4
C21 C20 H20 119.4
C22 C21 C23 117.7(3)
C22 C21 C20 119.0(3)
C23 C21 C20 123.3(3)
N4 C22 C21 122.8(3)
N4 C22 C18 117.2(2)
C21 C22 C18 119.9(2)
C24 C23 C21 119.1(3)
C24 C23 H23 120.5
C21 C23 H23 120.5
C23 C24 C25 119.3(3)
C23 C24 H24 120.4
C25 C24 H24 120.4
N4 C25 C24 124.0(3)
N4 C25 H25 118.0
C24 C25 H25 118.0
C29 C28 C13 115.2(2)
C29 C28 H28A 108.5
C13 C28 H28A 108.5
C29 C28 H28B 108.5
C13 C28 H28B 108.5
H28A C28 H28B 107.5
C30 C29 C28 112.1(2)
C30 C29 H29A 109.2
C28 C29 H29A 109.2
C30 C29 H29B 109.2
C28 C29 H29B 109.2
H29A C29 H29B 107.9
C29 C30 C31 113.3(2)
C29 C30 H30A 108.9
C31 C30 H30A 108.9
C29 C30 H30B 108.9
C31 C30 H30B 108.9
H30A C30 H30B 107.7
C30 C31 H31A 109.5
C30 C31 H31B 109.5
H31A C31 H31B 109.5
C30 C31 H31C 109.5
H31A C31 H31C 109.5
H31B C31 H31C 109.5
F10 P2 F9 90.96(10)
F10 P2 F11 91.93(10)
F9 P2 F11 90.34(11)
F10 P2 F8 90.04(10)
F9 P2 F8 90.42(11)
F11 P2 F8 177.88(11)
F10 P2 F12 91.28(11)
F9 P2 F12 177.75(11)
F11 P2 F12 89.57(12)
F8 P2 F12 89.59(11)
F10 P2 F7 179.40(11)
F9 P2 F7 89.39(10)
F11 P2 F7 88.55(9)
F8 P2 F7 89.48(10)
F12 P2 F7 88.36(10)
F2A P1 F1A 89.9(5)
F2A P1 F5A 91.6(5)
F1A P1 F5A 177.5(4)
F2A P1 F6 99.3(3)
F5 P1 F6 94.48(14)
F1A P1 F6 97.4(3)
F5A P1 F6 84.4(3)
F5 P1 F4 91.3(2)
F6 P1 F4 91.14(13)
F5 P1 F2 179.11(19)
F6 P1 F2 86.19(13)
F4 P1 F2 89.2(2)
F5 P1 F1 91.3(2)
F6 P1 F1 89.92(12)
F4 P1 F1 177.1(2)
F2 P1 F1 88.13(18)
F2A P1 F3 80.6(3)
F5 P1 F3 86.39(16)
F1A P1 F3 81.2(3)
F5A P1 F3 97.0(3)
F6 P1 F3 178.58(12)
F4 P1 F3 89.97(13)
F2 P1 F3 92.93(15)
F1 P1 F3 88.93(13)
F2A P1 F4A 177.4(4)
F1A P1 F4A 90.3(5)
F5A P1 F4A 88.1(4)
F6 P1 F4A 83.2(3)
F3 P1 F4A 96.8(3)
H3A O3 H3B 105.0
N5 C26 C27 178.7(4)
C26 C27 H27A 109.5
C26 C27 H27B 109.5
H27A C27 H27B 109.5
C26 C27 H27C 109.5
H27A C27 H27C 109.5
H27B C27 H27C 109.5

loop_
_geom_bond_atom_site_label_1
_geom_bond_atom_site_label_2
_geom_bond_distance
Co1 O2 2.0812(19)
Co1 N2 2.093(2)
Co1 N3 2.099(2)
Co1 N1 2.121(2)
Co1 N4 2.124(2)
Co1 O1 2.2188(18)
O1 H1A 0.8723
O1 H1B 0.8722
O2 H2A 0.8651
O2 H2B 0.90(5)
N1 C1 1.324(3)
N1 C5 1.363(3)
N2 C12 1.336(3)
N2 C9 1.361(3)
N3 C14 1.333(3)
N3 C18 1.363(3)
N4 C25 1.326(4)
N4 C22 1.370(3)
C1 C2 1.404(3)
C1 H1 0.9500
C2 C3 1.360(4)
C2 H2 0.9500
C3 C4 1.406(4)
C3 H3 0.9500
C4 C5 1.403(3)
C4 C6 1.438(4)
C5 C9 1.443(3)
C6 C7 1.349(4)
C6 H6 0.9500
C7 C8 1.432(4)
C7 H7 0.9500
C8 C9 1.401(3)
C8 C10 1.410(4)
C10 C11 1.369(4)
C10 H10 0.9500
C11 C12 1.399(4)
C11 H11 0.9500
C12 C13 1.518(3)
C13 C14 1.514(4)
C13 C28 1.553(4)
C13 H13 1.0000
C14 C15 1.410(3)
C15 C16 1.372(4)
C15 H15 0.9500
C16 C17 1.404(4)
C16 H16 0.9500
C17 C18 1.407(3)
C17 C19 1.437(4)
C18 C22 1.436(4)
C19 C20 1.346(5)
C19 H19 0.9500
C20 C21 1.434(4)
C20 H20 0.9500
C21 C22 1.403(4)
C21 C23 1.410(4)
C23 C24 1.368(4)
C23 H23 0.9500
C24 C25 1.392(4)
C24 H24 0.9500
C25 H25 0.9500
C28 C29 1.526(3)
C28 H28A 0.9900
C28 H28B 0.9900
C29 C30 1.520(4)
C29 H29A 0.9900
C29 H29B 0.9900
C30 C31 1.520(4)
C30 H30A 0.9900
C30 H30B 0.9900
C31 H31A 0.9800
C31 H31B 0.9800
C31 H31C 0.9800
P2 F10 1.5742(18)
P2 F9 1.5847(17)
P2 F11 1.5872(18)
P2 F8 1.5917(17)
P2 F12 1.6079(18)
P2 F7 1.6264(17)
P1 F2A 1.522(9)
P1 F5 1.549(3)
P1 F1A 1.559(9)
P1 F5A 1.570(8)
P1 F6 1.5797(18)
P1 F4 1.585(3)
P1 F2 1.603(3)
P1 F1 1.603(3)
P1 F3 1.614(2)
P1 F4A 1.626(8)
O3 H3A 0.8501
O3 H3B 0.91(4)
N5 C26 1.132(4)
C26 C27 1.435(4)
C27 H27A 0.9800
C27 H27B 0.9800
C27 H27C 0.9800
